data_1514218
loop_
_publ_author_name
'Zhu, Mengyun'
'Liu, Jinqian'
'Yu, Jianjun'
'Chen, Liangshun'
'Zhang, Chunmei'
'Wang, Limin'

_publ_section_title
;
 AlCl3-Promoted Formal [2 + 3]-Cycloaddition of 1,1-Cyclopropane Diesters
 with N-Benzylic Sulfonamides To Construct Highly Stereoselective Indane
 Derivatives.
;
_journal_issue 7
_journal_name_full 'Organic letters'
_journal_page_first 1856
_journal_page_last 1859
_journal_paper_doi 10.1021/ol500136x
_journal_volume 16
_journal_year 2014
_chemical_formula_sum 'C28 H28 O4'
_chemical_formula_weight 428.50
_chemical_name_systematic
; 
 ? 
;
_space_group_IT_number 61
_symmetry_cell_setting orthorhombic
_symmetry_space_group_name_Hall '-P 2ac 2ab'
_symmetry_space_group_name_H-M 'P b c a'
_atom_sites_solution_hydrogens geom
_atom_sites_solution_primary direct
_atom_sites_solution_secondary difmap
_audit_creation_method SHELXL-97
_cell_angle_alpha 90.00
_cell_angle_beta 90.00
_cell_angle_gamma 90.00
_cell_formula_units_Z 8
_cell_length_a 16.8408(10)
_cell_length_b 14.2476(8)
_cell_length_c 19.6198(11)
_cell_measurement_reflns_used 5803
_cell_measurement_temperature 293(2)
_cell_measurement_theta_max 49.925
_cell_measurement_theta_min 4.806
_cell_volume 4707.6(5)
_computing_cell_refinement 'Bruker SMART'
_computing_data_collection 'Bruker SMART'
_computing_data_reduction 'Bruker SHELXTL'
_computing_molecular_graphics 'Bruker SHELXTL'
_computing_publication_material 'Bruker SHELXTL'
_computing_structure_refinement 'SHELXL-97 (Sheldrick, 1997)'
_computing_structure_solution 'SHELXS-97 (Sheldrick, 1990)'
_diffrn_ambient_temperature 293(2)
_diffrn_measured_fraction_theta_full 1.000
_diffrn_measured_fraction_theta_max 1.000
_diffrn_measurement_device_type 'CCD area detector'
_diffrn_measurement_method 'phi and omega scans'
_diffrn_radiation_monochromator graphite
_diffrn_radiation_source 'fine-focus sealed tube'
_diffrn_radiation_type MoK\a
_diffrn_radiation_wavelength 0.71073
_diffrn_reflns_av_R_equivalents 0.0395
_diffrn_reflns_av_sigmaI/netI 0.0280
_diffrn_reflns_limit_h_max 20
_diffrn_reflns_limit_h_min -20
_diffrn_reflns_limit_k_max 10
_diffrn_reflns_limit_k_min -17
_diffrn_reflns_limit_l_max 24
_diffrn_reflns_limit_l_min -24
_diffrn_reflns_number 26921
_diffrn_reflns_theta_full 26.00
_diffrn_reflns_theta_max 26.00
_diffrn_reflns_theta_min 2.08
_exptl_absorpt_coefficient_mu 0.080
_exptl_absorpt_correction_T_max 1.00000
_exptl_absorpt_correction_T_min 0.52456
_exptl_absorpt_correction_type empirical
_exptl_absorpt_process_details sadabs
_exptl_crystal_colour colorless
_exptl_crystal_density_diffrn 1.209
_exptl_crystal_density_method 'not measured'
_exptl_crystal_description prismatic
_exptl_crystal_F_000 1824
_exptl_crystal_size_max 0.256
_exptl_crystal_size_mid 0.201
_exptl_crystal_size_min 0.164
_refine_diff_density_max 0.172
_refine_diff_density_min -0.144
_refine_diff_density_rms 0.036
_refine_ls_extinction_method none
_refine_ls_goodness_of_fit_ref 1.021
_refine_ls_hydrogen_treatment constr
_refine_ls_matrix_type full
_refine_ls_number_parameters 293
_refine_ls_number_reflns 4630
_refine_ls_number_restraints 0
_refine_ls_restrained_S_all 1.021
_refine_ls_R_factor_all 0.0614
_refine_ls_R_factor_gt 0.0428
_refine_ls_shift/su_max 0.002
_refine_ls_shift/su_mean 0.000
_refine_ls_structure_factor_coef Fsqd
_refine_ls_weighting_details 'calc w=1/[\s^2^(Fo^2^)+(0.0630P)^2^+0.7967P] where P=(Fo^2^+2Fc^2^)/3'
_refine_ls_weighting_scheme calc
_refine_ls_wR_factor_gt 0.1118
_refine_ls_wR_factor_ref 0.1248
_reflns_number_gt 3407
_reflns_number_total 4630
_reflns_threshold_expression >2sigma(I)
_cod_data_source_file ol500136x_si_002.cif
_cod_data_source_block cd213359
_cod_depositor_comments
;
The following automatic conversions were performed:

'_symmetry_cell_setting' value 'Orthorhombic' changed to
'orthorhombic' according to
/usr/data/users/saulius/automatic-downloads/rss-feeds/ACS/lib/dictionaries/cif_core.dic
dictionary named 'cif_core.dic' version 2.4.2 from 2011-04-26.

Automatic conversion script
Id: cif_fix_values 2281 2013-09-26 08:29:07Z andrius 

 Adding full bibliography for
 ./tmp-cod-update-bibliographies-8800/cifs/1514218.cif.
;
_cod_original_sg_symbol_H-M Pbca
_cod_database_code 1514218

loop_
_symmetry_equiv_pos_as_xyz
'x, y, z'
'-x+1/2, -y, z+1/2'
'-x, y+1/2, -z+1/2'
'x+1/2, -y+1/2, -z'
'-x, -y, -z'
'x-1/2, y, -z-1/2'
'x, -y-1/2, z-1/2'
'-x-1/2, y-1/2, z'

loop_
_atom_site_label
_atom_site_type_symbol
_atom_site_fract_x
_atom_site_fract_y
_atom_site_fract_z
_atom_site_U_iso_or_equiv
_atom_site_adp_type
_atom_site_occupancy
_atom_site_symmetry_multiplicity
_atom_site_calc_flag
_atom_site_refinement_flags
O1 O 0.19328(8) 0.90991(9) 0.43844(6) 0.0676(4) Uani 1 1 d .
O2 O 0.09507(7) 0.92900(9) 0.36338(6) 0.0670(4) Uani 1 1 d .
O3 O 0.30017(7) 0.71306(9) 0.36534(6) 0.0658(4) Uani 1 1 d .
O4 O 0.18622(7) 0.69990(8) 0.42298(6) 0.0589(3) Uani 1 1 d .
C1 C 0.23646(8) 0.85431(10) 0.27743(7) 0.0383(3) Uani 1 1 d .
H1 H 0.2629 0.8020 0.2543 0.046 Uiso 1 1 calc R
C2 C 0.18289(8) 0.90402(10) 0.22422(7) 0.0389(3) Uani 1 1 d .
H2 H 0.1441 0.9414 0.2498 0.047 Uiso 1 1 calc R
C3 C 0.23872(8) 0.97442(10) 0.18714(7) 0.0410(3) Uani 1 1 d .
H3 H 0.2646 0.9417 0.1493 0.049 Uiso 1 1 calc R
C4 C 0.30048(8) 0.99477(10) 0.24130(7) 0.0424(3) Uani 1 1 d .
C5 C 0.29907(8) 0.92782(10) 0.29266(7) 0.0414(3) Uani 1 1 d .
C6 C 0.35253(9) 0.93343(12) 0.34633(8) 0.0490(4) Uani 1 1 d .
H6 H 0.3512 0.8887 0.3808 0.059 Uiso 1 1 calc R
C7 C 0.40819(9) 1.00558(13) 0.34885(9) 0.0545(4) Uani 1 1 d .
C8 C 0.40907(10) 1.07088(13) 0.29644(9) 0.0585(4) Uani 1 1 d .
H8 H 0.4465 1.1189 0.2973 0.070 Uiso 1 1 calc R
C9 C 0.35586(9) 1.06661(12) 0.24290(9) 0.0535(4) Uani 1 1 d .
H9 H 0.3572 1.1114 0.2084 0.064 Uiso 1 1 calc R
C10 C 0.46565(12) 1.01311(16) 0.40757(11) 0.0771(6) Uani 1 1 d .
H10A H 0.5185 1.0005 0.3917 0.116 Uiso 1 1 calc R
H10B H 0.4516 0.9683 0.4421 0.116 Uiso 1 1 calc R
H10C H 0.4634 1.0753 0.4263 0.116 Uiso 1 1 calc R
C11 C 0.19596(8) 1.05929(10) 0.15908(7) 0.0407(3) Uani 1 1 d .
C12 C 0.15692(9) 1.12106(11) 0.20194(8) 0.0494(4) Uani 1 1 d .
H12 H 0.1575 1.1106 0.2487 0.059 Uiso 1 1 calc R
C13 C 0.11698(10) 1.19828(12) 0.17626(10) 0.0582(4) Uani 1 1 d .
H13 H 0.0913 1.2387 0.2062 0.070 Uiso 1 1 calc R
C14 C 0.11448(11) 1.21645(13) 0.10751(10) 0.0634(5) Uani 1 1 d .
C15 C 0.15412(11) 1.15588(14) 0.06476(9) 0.0637(5) Uani 1 1 d .
H15 H 0.1539 1.1671 0.0181 0.076 Uiso 1 1 calc R
C16 C 0.19445(10) 1.07831(12) 0.08994(8) 0.0518(4) Uani 1 1 d .
H16 H 0.2208 1.0386 0.0599 0.062 Uiso 1 1 calc R
C17 C 0.06979(16) 1.30087(18) 0.08012(15) 0.1089(9) Uani 1 1 d .
H17A H 0.0797 1.3542 0.1088 0.163 Uiso 1 1 calc R
H17B H 0.0139 1.2875 0.0796 0.163 Uiso 1 1 calc R
H17C H 0.0875 1.3143 0.0346 0.163 Uiso 1 1 calc R
C18 C 0.13634(8) 0.83806(10) 0.17923(7) 0.0414(3) Uani 1 1 d .
C19 C 0.17258(10) 0.78565(12) 0.12861(7) 0.0512(4) Uani 1 1 d .
H19 H 0.2272 0.7901 0.1227 0.061 Uiso 1 1 calc R
C20 C 0.12941(13) 0.72694(13) 0.08674(8) 0.0629(5) Uani 1 1 d .
H20 H 0.1548 0.6932 0.0525 0.075 Uiso 1 1 calc R
C21 C 0.04914(13) 0.71843(14) 0.09568(10) 0.0710(6) Uani 1 1 d .
H21 H 0.0197 0.6802 0.0668 0.085 Uiso 1 1 calc R
C22 C 0.01222(12) 0.76636(15) 0.14728(12) 0.0774(6) Uani 1 1 d .
H22 H -0.0419 0.7583 0.1548 0.093 Uiso 1 1 calc R
C23 C 0.05542(10) 0.82681(13) 0.18825(10) 0.0611(5) Uani 1 1 d .
H23 H 0.0296 0.8604 0.2224 0.073 Uiso 1 1 calc R
C24 C 0.18892(8) 0.81301(10) 0.33757(7) 0.0398(3) Uani 1 1 d .
H24 H 0.1414 0.7835 0.3183 0.048 Uiso 1 1 calc R
C25 C 0.16079(10) 0.88814(10) 0.38685(8) 0.0458(4) Uani 1 1 d .
C26 C 0.06537(15) 1.00832(16) 0.40171(14) 0.1003(8) Uani 1 1 d .
H26A H 0.0544 0.9892 0.4477 0.151 Uiso 1 1 calc R
H26B H 0.0175 1.0311 0.3809 0.151 Uiso 1 1 calc R
H26C H 0.1045 1.0573 0.4020 0.151 Uiso 1 1 calc R
C27 C 0.23342(10) 0.73752(11) 0.37605(7) 0.0452(4) Uani 1 1 d .
C28 C 0.21974(14) 0.62449(13) 0.46269(10) 0.0733(6) Uani 1 1 d .
H28A H 0.2327 0.5729 0.4332 0.110 Uiso 1 1 calc R
H28B H 0.1819 0.6043 0.4962 0.110 Uiso 1 1 calc R
H28C H 0.2670 0.6461 0.4851 0.110 Uiso 1 1 calc R

loop_
_atom_site_aniso_label
_atom_site_aniso_U_11
_atom_site_aniso_U_22
_atom_site_aniso_U_33
_atom_site_aniso_U_23
_atom_site_aniso_U_13
_atom_site_aniso_U_12
O1 0.0958(10) 0.0565(7) 0.0505(7) -0.0125(6) -0.0017(7) -0.0026(7)
O2 0.0645(8) 0.0625(8) 0.0740(8) -0.0088(6) 0.0112(6) 0.0203(6)
O3 0.0586(8) 0.0632(8) 0.0758(8) 0.0171(6) -0.0004(6) 0.0137(6)
O4 0.0809(8) 0.0427(6) 0.0531(6) 0.0133(5) 0.0098(6) 0.0054(6)
C1 0.0400(7) 0.0371(7) 0.0378(7) -0.0003(6) 0.0009(6) 0.0010(6)
C2 0.0399(7) 0.0377(7) 0.0390(7) 0.0018(6) 0.0014(6) 0.0002(6)
C3 0.0443(8) 0.0395(8) 0.0393(7) 0.0009(6) 0.0022(6) -0.0017(6)
C4 0.0381(8) 0.0437(8) 0.0453(8) 0.0039(7) 0.0015(6) -0.0007(6)
C5 0.0379(7) 0.0426(8) 0.0438(8) 0.0011(7) 0.0006(6) -0.0003(6)
C6 0.0462(8) 0.0517(9) 0.0491(8) 0.0062(7) -0.0050(7) -0.0032(7)
C7 0.0433(8) 0.0585(10) 0.0616(10) -0.0029(9) -0.0072(7) -0.0038(8)
C8 0.0465(9) 0.0549(10) 0.0742(11) 0.0035(9) -0.0049(8) -0.0131(8)
C9 0.0484(9) 0.0504(9) 0.0618(10) 0.0109(8) 0.0000(8) -0.0078(7)
C10 0.0639(11) 0.0863(15) 0.0810(13) -0.0023(11) -0.0244(10) -0.0171(11)
C11 0.0426(8) 0.0392(8) 0.0404(8) 0.0015(6) -0.0037(6) -0.0055(6)
C12 0.0537(9) 0.0500(9) 0.0444(8) 0.0024(7) -0.0012(7) 0.0007(8)
C13 0.0504(9) 0.0498(10) 0.0745(12) 0.0005(9) -0.0012(8) 0.0042(8)
C14 0.0560(10) 0.0562(11) 0.0780(12) 0.0168(10) -0.0157(9) -0.0005(9)
C15 0.0755(12) 0.0664(12) 0.0493(9) 0.0171(9) -0.0189(9) -0.0099(10)
C16 0.0637(10) 0.0508(9) 0.0410(8) 0.0008(7) -0.0044(7) -0.0064(8)
C17 0.1017(18) 0.0914(18) 0.133(2) 0.0388(16) -0.0264(16) 0.0271(15)
C18 0.0443(8) 0.0390(8) 0.0410(7) 0.0084(6) -0.0060(6) -0.0014(6)
C19 0.0574(9) 0.0524(9) 0.0439(8) -0.0004(7) -0.0030(7) -0.0058(8)
C20 0.0889(14) 0.0531(10) 0.0467(9) -0.0003(8) -0.0093(9) -0.0124(10)
C21 0.0873(15) 0.0583(11) 0.0674(12) 0.0077(10) -0.0320(11) -0.0240(10)
C22 0.0526(10) 0.0758(14) 0.1038(16) 0.0050(13) -0.0175(11) -0.0163(10)
C23 0.0459(9) 0.0608(11) 0.0767(12) -0.0022(9) -0.0051(8) -0.0027(8)
C24 0.0445(8) 0.0346(7) 0.0402(7) 0.0008(6) -0.0011(6) -0.0017(6)
C25 0.0551(9) 0.0366(8) 0.0459(8) 0.0032(7) 0.0102(7) -0.0028(7)
C26 0.0986(17) 0.0709(14) 0.132(2) -0.0228(14) 0.0365(16) 0.0267(13)
C27 0.0581(10) 0.0366(8) 0.0407(8) -0.0013(6) -0.0024(7) -0.0015(7)
C28 0.1136(16) 0.0473(10) 0.0591(11) 0.0159(9) -0.0028(10) 0.0088(10)

loop_
_atom_type_symbol
_atom_type_description
_atom_type_scat_dispersion_real
_atom_type_scat_dispersion_imag
_atom_type_scat_source
C C 0.0033 0.0016 'International Tables Vol C Tables 4.2.6.8 and 6.1.1.4'
H H 0.0000 0.0000 'International Tables Vol C Tables 4.2.6.8 and 6.1.1.4'
O O 0.0106 0.0060 'International Tables Vol C Tables 4.2.6.8 and 6.1.1.4'

loop_
_geom_angle_atom_site_label_1
_geom_angle_atom_site_label_2
_geom_angle_atom_site_label_3
_geom_angle
C25 O2 C26 116.66(17)
C27 O4 C28 116.13(14)
C5 C1 C24 118.28(11)
C5 C1 C2 102.81(11)
C24 C1 C2 112.78(11)
C5 C1 H1 107.5
C24 C1 H1 107.5
C2 C1 H1 107.5
C18 C2 C1 114.30(11)
C18 C2 C3 116.23(11)
C1 C2 C3 104.94(11)
C18 C2 H2 106.9
C1 C2 H2 106.9
C3 C2 H2 106.9
C11 C3 C4 115.43(12)
C11 C3 C2 113.48(11)
C4 C3 C2 102.15(11)
C11 C3 H3 108.5
C4 C3 H3 108.5
C2 C3 H3 108.5
C9 C4 C5 120.20(14)
C9 C4 C3 128.30(13)
C5 C4 C3 111.47(12)
C6 C5 C4 120.02(14)
C6 C5 C1 129.84(13)
C4 C5 C1 110.10(12)
C5 C6 C7 120.42(15)
C5 C6 H6 119.8
C7 C6 H6 119.8
C8 C7 C6 118.44(15)
C8 C7 C10 120.77(16)
C6 C7 C10 120.78(16)
C9 C8 C7 121.80(15)
C9 C8 H8 119.1
C7 C8 H8 119.1
C8 C9 C4 119.10(15)
C8 C9 H9 120.4
C4 C9 H9 120.4
C7 C10 H10A 109.5
C7 C10 H10B 109.5
H10A C10 H10B 109.5
C7 C10 H10C 109.5
H10A C10 H10C 109.5
H10B C10 H10C 109.5
C12 C11 C16 117.55(14)
C12 C11 C3 120.93(13)
C16 C11 C3 121.52(14)
C11 C12 C13 121.01(15)
C11 C12 H12 119.5
C13 C12 H12 119.5
C14 C13 C12 121.46(17)
C14 C13 H13 119.3
C12 C13 H13 119.3
C13 C14 C15 117.73(16)
C13 C14 C17 120.8(2)
C15 C14 C17 121.45(19)
C14 C15 C16 121.31(16)
C14 C15 H15 119.3
C16 C15 H15 119.3
C11 C16 C15 120.93(16)
C11 C16 H16 119.5
C15 C16 H16 119.5
C14 C17 H17A 109.5
C14 C17 H17B 109.5
H17A C17 H17B 109.5
C14 C17 H17C 109.5
H17A C17 H17C 109.5
H17B C17 H17C 109.5
C23 C18 C19 117.61(15)
C23 C18 C2 120.60(14)
C19 C18 C2 121.78(13)
C20 C19 C18 121.47(17)
C20 C19 H19 119.3
C18 C19 H19 119.3
C21 C20 C19 119.86(18)
C21 C20 H20 120.1
C19 C20 H20 120.1
C20 C21 C22 119.92(17)
C20 C21 H21 120.0
C22 C21 H21 120.0
C21 C22 C23 120.03(18)
C21 C22 H22 120.0
C23 C22 H22 120.0
C18 C23 C22 121.02(18)
C18 C23 H23 119.5
C22 C23 H23 119.5
C27 C24 C25 109.75(12)
C27 C24 C1 113.32(12)
C25 C24 C1 112.35(11)
C27 C24 H24 107.0
C25 C24 H24 107.0
C1 C24 H24 107.0
O1 C25 O2 124.14(15)
O1 C25 C24 125.53(15)
O2 C25 C24 110.30(13)
O2 C26 H26A 109.5
O2 C26 H26B 109.5
H26A C26 H26B 109.5
O2 C26 H26C 109.5
H26A C26 H26C 109.5
H26B C26 H26C 109.5
O3 C27 O4 124.51(15)
O3 C27 C24 125.83(14)
O4 C27 C24 109.64(14)
O4 C28 H28A 109.5
O4 C28 H28B 109.5
H28A C28 H28B 109.5
O4 C28 H28C 109.5
H28A C28 H28C 109.5
H28B C28 H28C 109.5

loop_
_geom_bond_atom_site_label_1
_geom_bond_atom_site_label_2
_geom_bond_distance
O1 C25 1.1916(19)
O2 C25 1.333(2)
O2 C26 1.447(2)
O3 C27 1.1955(19)
O4 C27 1.3293(18)
O4 C28 1.442(2)
C1 C5 1.516(2)
C1 C24 1.5425(19)
C1 C2 1.5509(19)
C1 H1 0.9800
C2 C18 1.509(2)
C2 C3 1.5553(19)
C2 H2 0.9800
C3 C11 1.511(2)
C3 C4 1.515(2)
C3 H3 0.9800
C4 C9 1.385(2)
C4 C5 1.388(2)
C5 C6 1.388(2)
C6 C7 1.392(2)
C6 H6 0.9300
C7 C8 1.387(2)
C7 C10 1.508(2)
C8 C9 1.382(2)
C8 H8 0.9300
C9 H9 0.9300
C10 H10A 0.9600
C10 H10B 0.9600
C10 H10C 0.9600
C11 C12 1.384(2)
C11 C16 1.383(2)
C12 C13 1.384(2)
C12 H12 0.9300
C13 C14 1.374(3)
C13 H13 0.9300
C14 C15 1.376(3)
C14 C17 1.517(3)
C15 C16 1.388(2)
C15 H15 0.9300
C16 H16 0.9300
C17 H17A 0.9600
C17 H17B 0.9600
C17 H17C 0.9600
C18 C23 1.384(2)
C18 C19 1.384(2)
C19 C20 1.379(2)
C19 H19 0.9300
C20 C21 1.369(3)
C20 H20 0.9300
C21 C22 1.370(3)
C21 H21 0.9300
C22 C23 1.385(3)
C22 H22 0.9300
C23 H23 0.9300
C24 C27 1.513(2)
C24 C25 1.518(2)
C24 H24 0.9800
C26 H26A 0.9600
C26 H26B 0.9600
C26 H26C 0.9600
C28 H28A 0.9600
C28 H28B 0.9600
C28 H28C 0.9600

loop_
_geom_torsion_atom_site_label_1
_geom_torsion_atom_site_label_2
_geom_torsion_atom_site_label_3
_geom_torsion_atom_site_label_4
_geom_torsion
C5 C1 C2 C18 156.62(12)
C24 C1 C2 C18 -74.89(15)
C5 C1 C2 C3 28.13(14)
C24 C1 C2 C3 156.62(11)
C18 C2 C3 C11 80.31(15)
C1 C2 C3 C11 -152.37(11)
C18 C2 C3 C4 -154.76(12)
C1 C2 C3 C4 -27.44(14)
C11 C3 C4 C9 -41.8(2)
C2 C3 C4 C9 -165.42(15)
C11 C3 C4 C5 140.58(13)
C2 C3 C4 C5 16.96(15)
C9 C4 C5 C6 0.9(2)
C3 C4 C5 C6 178.72(13)
C9 C4 C5 C1 -176.98(14)
C3 C4 C5 C1 0.87(16)
C24 C1 C5 C6 39.1(2)
C2 C1 C5 C6 164.02(15)
C24 C1 C5 C4 -143.37(13)
C2 C1 C5 C4 -18.40(15)
C4 C5 C6 C7 -0.5(2)
C1 C5 C6 C7 176.92(15)
C5 C6 C7 C8 -0.4(2)
C5 C6 C7 C10 179.00(17)
C6 C7 C8 C9 0.9(3)
C10 C7 C8 C9 -178.55(18)
C7 C8 C9 C4 -0.4(3)
C5 C4 C9 C8 -0.4(2)
C3 C4 C9 C8 -177.88(15)
C4 C3 C11 C12 -55.17(18)
C2 C3 C11 C12 62.26(17)
C4 C3 C11 C16 124.70(15)
C2 C3 C11 C16 -117.87(15)
C16 C11 C12 C13 0.8(2)
C3 C11 C12 C13 -179.28(14)
C11 C12 C13 C14 0.1(2)
C12 C13 C14 C15 -0.9(3)
C12 C13 C14 C17 179.41(19)
C13 C14 C15 C16 0.8(3)
C17 C14 C15 C16 -179.51(19)
C12 C11 C16 C15 -0.9(2)
C3 C11 C16 C15 179.19(14)
C14 C15 C16 C11 0.1(3)
C1 C2 C18 C23 106.62(16)
C3 C2 C18 C23 -130.84(15)
C1 C2 C18 C19 -72.22(17)
C3 C2 C18 C19 50.32(18)
C23 C18 C19 C20 2.5(2)
C2 C18 C19 C20 -178.65(14)
C18 C19 C20 C21 -1.2(3)
C19 C20 C21 C22 -1.7(3)
C20 C21 C22 C23 3.1(3)
C19 C18 C23 C22 -1.0(2)
C2 C18 C23 C22 -179.91(16)
C21 C22 C23 C18 -1.7(3)
C5 C1 C24 C27 -80.09(16)
C2 C1 C24 C27 159.99(12)
C5 C1 C24 C25 45.02(17)
C2 C1 C24 C25 -74.91(15)
C26 O2 C25 O1 4.0(2)
C26 O2 C25 C24 -174.29(15)
C27 C24 C25 O1 30.1(2)
C1 C24 C25 O1 -96.96(17)
C27 C24 C25 O2 -151.70(13)
C1 C24 C25 O2 81.26(15)
C28 O4 C27 O3 -0.1(2)
C28 O4 C27 C24 178.21(13)
C25 C24 C27 O3 -122.77(17)
C1 C24 C27 O3 3.7(2)
C25 C24 C27 O4 58.96(16)
C1 C24 C27 O4 -174.55(12)
